data_7107853
loop_
_publ_author_name
'Robert S. P. Turbervill'
'Jose M. Goicoechea'

_publ_contact_author_fax '+44 1865 272690'
_publ_section_title
;
 Synthesis of 1,2,3-tripnictolide anions by reaction of group 15 Zintl
 ions with acetylene. Isolation of [E/3C/2H/2]^-^ (E = P, As) and
 preliminary reactivity studies
;
_journal_name_full Chem.Commun.
_journal_page_first 6100
_journal_paper_doi 10.1039/c2cc32244g
_journal_volume 48
_journal_year 2012
_chemical_formula_moiety 'C18 H36 K N2 O6, C2 H2 As3'
_chemical_formula_sum 'C20 H38 As3 K N2 O6'
_chemical_formula_weight 666.38
_chemical_name_systematic
;
[K(2,2,2-crypt)][As3C2H2]
;
_space_group_IT_number 14
_symmetry_cell_setting monoclinic
_symmetry_space_group_name_Hall '-P 2yn'
_symmetry_space_group_name_H-M 'P 1 21/n 1'
_atom_sites_solution_hydrogens geom
_atom_sites_solution_primary direct
_atom_sites_solution_secondary difmap
_audit_creation_method SHELXL-97
_cell_angle_alpha 90.00
_cell_angle_beta 95.6210(10)
_cell_angle_gamma 90.00
_cell_formula_units_Z 4
_cell_length_a 10.00950(10)
_cell_length_b 10.83120(10)
_cell_length_c 25.7344(3)
_cell_measurement_reflns_used 8702
_cell_measurement_temperature 150(2)
_cell_measurement_theta_max 76.2479
_cell_measurement_theta_min 3.4486
_cell_volume 2776.58(5)
_computing_cell_refinement
;
CrysAlisPro, Agilent Technologies,
Version 1.171.35.11 (release 16-05-2011 CrysAlis171 .NET)
(compiled May 16 2011,17:55:39)
;
_computing_data_collection
;
CrysAlisPro, Agilent Technologies,
Version 1.171.35.11 (release 16-05-2011 CrysAlis171 .NET)
(compiled May 16 2011,17:55:39)
;
_computing_data_reduction
;
CrysAlisPro, Agilent Technologies,
Version 1.171.35.11 (release 16-05-2011 CrysAlis171 .NET)
(compiled May 16 2011,17:55:39)
;
_computing_molecular_graphics 'WinGX (Farrugia, 2005)'
_computing_publication_material 'XCIF (Sheldrick, 2001)'
_computing_structure_refinement 'SHELXL-97 (Sheldrick, 1997)'
_computing_structure_solution 'SHELXS-97 (Sheldrick, 1990)'
_diffrn_ambient_temperature 150(2)
_diffrn_detector_area_resol_mean 10.5035
_diffrn_measured_fraction_theta_full 0.985
_diffrn_measured_fraction_theta_max 0.985
_diffrn_measurement_device_type 'Xcalibur, Atlas, Gemini'
_diffrn_measurement_method 'omega scans'
_diffrn_radiation_monochromator mirror
_diffrn_radiation_source 'Nova (Cu) X-ray Source'
_diffrn_radiation_type CuK\a
_diffrn_radiation_wavelength 1.54178
_diffrn_reflns_av_R_equivalents 0.0172
_diffrn_reflns_av_sigmaI/netI 0.0212
_diffrn_reflns_limit_h_max 12
_diffrn_reflns_limit_h_min -11
_diffrn_reflns_limit_k_max 13
_diffrn_reflns_limit_k_min -13
_diffrn_reflns_limit_l_max 32
_diffrn_reflns_limit_l_min -21
_diffrn_reflns_number 14024
_diffrn_reflns_theta_full 76.44
_diffrn_reflns_theta_max 76.44
_diffrn_reflns_theta_min 3.45
_exptl_absorpt_coefficient_mu 5.944
_exptl_absorpt_correction_T_max 0.5357
_exptl_absorpt_correction_T_min 0.4142
_exptl_absorpt_correction_type multi-scan
_exptl_absorpt_process_details
;
CrysAlisPro, Agilent Technologies,
Version 1.171.35.11 (release 16-05-2011 CrysAlis171 .NET)
(compiled May 16 2011,17:55:39)
Empirical absorption correction using spherical harmonics,
implemented in SCALE3 ABSPACK scaling algorithm.
;
_exptl_crystal_colour yellow-green
_exptl_crystal_density_diffrn 1.594
_exptl_crystal_density_meas ?
_exptl_crystal_density_method 'not measured'
_exptl_crystal_description block
_exptl_crystal_F_000 1352
_exptl_crystal_size_max 0.18
_exptl_crystal_size_mid 0.14
_exptl_crystal_size_min 0.12
_refine_diff_density_max 0.932
_refine_diff_density_min -0.975
_refine_diff_density_rms 0.069
_refine_ls_extinction_method none
_refine_ls_goodness_of_fit_ref 1.032
_refine_ls_hydrogen_treatment constr
_refine_ls_matrix_type full
_refine_ls_number_parameters 305
_refine_ls_number_reflns 5759
_refine_ls_number_restraints 28
_refine_ls_restrained_S_all 1.048
_refine_ls_R_factor_all 0.0351
_refine_ls_R_factor_gt 0.0327
_refine_ls_shift/su_max 0.001
_refine_ls_shift/su_mean 0.000
_refine_ls_structure_factor_coef Fsqd
_refine_ls_weighting_details 'calc w=1/[\s^2^(Fo^2^)+(0.0378P)^2^+2.4945P] where P=(Fo^2^+2Fc^2^)/3'
_refine_ls_weighting_scheme calc
_refine_ls_wR_factor_gt 0.0811
_refine_ls_wR_factor_ref 0.0830
_reflns_number_gt 5407
_reflns_number_total 5759
_reflns_threshold_expression >2\s(I)
_cod_data_source_file c2cc32244g.txt
_cod_data_source_block 2
_cod_depositor_comments
;
The following automatic conversions were performed:

'_exptl_crystal_density_meas' value 'not measured' was changed to '?'
- the value is perceived as not measured.

Automatic conversion script
Id: cif_fix_values 3008 2015-01-20 13:52:24Z robertas 

The following automatic conversions were performed:
data name '_contact_author_fax' replaced with
'_publ_contact_author_fax' as specified in the replacement file
'/home/antanas/src/cod-tools/trunk/data/replacement-values/replacement_tags.lst'.

Automatic conversion script
Id: cif_correct_tags 4998 2017-03-02 13:24:31Z antanas 
;
_cod_original_sg_symbol_H-M 'P 2(1)/n'
_cod_database_code 7107853

loop_
_symmetry_equiv_pos_as_xyz
'x, y, z'
'-x+1/2, y+1/2, -z+1/2'
'-x, -y, -z'
'x-1/2, -y-1/2, z-1/2'

loop_
_atom_site_label
_atom_site_type_symbol
_atom_site_fract_x
_atom_site_fract_y
_atom_site_fract_z
_atom_site_U_iso_or_equiv
_atom_site_adp_type
_atom_site_occupancy
_atom_site_symmetry_multiplicity
_atom_site_calc_flag
_atom_site_refinement_flags
_atom_site_disorder_assembly
_atom_site_disorder_group
As1 As 0.01656(10) 0.11812(15) 0.09251(5) 0.0556(2) Uani 0.8479(14) 1 d PD A 1
As2 As 0.02246(8) 0.08252(7) 0.18088(3) 0.03965(13) Uani 0.8479(14) 1 d PD A 1
As3 As -0.14561(4) -0.06190(3) 0.178070(14) 0.04004(12) Uani 0.8479(14) 1 d PD A 1
C1 C -0.1813(3) -0.0668(4) 0.10568(15) 0.0517(9) Uani 0.8479(14) 1 d PD A 1
H1 H -0.2470 -0.1241 0.0917 0.062 Uiso 0.8479(14) 1 calc PR A 1
C2 C -0.1243(6) 0.0011(5) 0.07268(15) 0.0416(6) Uani 0.8479(14) 1 d PD A 1
H2 H -0.1537 -0.0073 0.0366 0.050 Uiso 0.8479(14) 1 calc PR A 1
As1A As -0.1373(3) 0.0016(3) 0.05507(9) 0.0416(6) Uani 0.1521(14) 1 d PD A 2
As2A As 0.0417(8) 0.1137(9) 0.0969(3) 0.0556(2) Uani 0.1521(14) 1 d PD A 2
As3A As -0.0003(5) 0.0633(5) 0.1813(2) 0.03965(13) Uani 0.1521(14) 1 d PD A 2
C1A C -0.1505(14) -0.0448(14) 0.1597(4) 0.04004(12) Uani 0.1521(14) 1 d PD A 2
H1A H -0.1887 -0.0895 0.1864 0.048 Uiso 0.1521(14) 1 calc PR A 2
C2A C -0.2017(16) -0.0609(16) 0.1135(5) 0.0517(9) Uani 0.1521(14) 1 d PD A 2
H2A H -0.2807 -0.1099 0.1086 0.062 Uiso 0.1521(14) 1 calc PR A 2
K101 K 0.13699(4) -0.02889(4) 0.384379(16) 0.02578(10) Uani 1 1 d . . .
N101 N 0.2838(2) 0.2033(2) 0.42010(9) 0.0436(5) Uani 1 1 d . . .
N102 N -0.0190(2) -0.25748(19) 0.34930(8) 0.0352(4) Uani 1 1 d . . .
O101 O 0.00518(19) 0.20641(16) 0.37247(7) 0.0401(4) Uani 1 1 d . . .
O102 O -0.11146(16) -0.00984(18) 0.32717(7) 0.0391(4) Uani 1 1 d . . .
O103 O 0.2544(2) -0.0095(2) 0.48901(6) 0.0474(5) Uani 1 1 d . . .
O104 O 0.07181(18) -0.20520(17) 0.46034(6) 0.0401(4) Uani 1 1 d . . .
O105 O 0.35281(15) 0.05264(15) 0.33179(6) 0.0319(3) Uani 1 1 d . . .
O106 O 0.23210(17) -0.18058(15) 0.31017(6) 0.0319(3) Uani 1 1 d . . .
C101 C 0.1863(4) 0.3014(3) 0.42594(13) 0.0566(8) Uani 1 1 d . . .
H10A H 0.2349 0.3805 0.4319 0.068 Uiso 1 1 calc R . .
H10B H 0.1391 0.2842 0.4572 0.068 Uiso 1 1 calc R . .
C102 C 0.0840(4) 0.3154(2) 0.37956(14) 0.0550(7) Uani 1 1 d . . .
H10C H 0.0251 0.3867 0.3850 0.066 Uiso 1 1 calc R . .
H10D H 0.1300 0.3313 0.3479 0.066 Uiso 1 1 calc R . .
C103 C -0.0705(3) 0.2047(3) 0.32247(10) 0.0459(6) Uani 1 1 d . . .
H10E H -0.0101 0.1882 0.2950 0.055 Uiso 1 1 calc R . .
H10F H -0.1135 0.2860 0.3153 0.055 Uiso 1 1 calc R . .
C104 C -0.1748(3) 0.1070(3) 0.32156(10) 0.0432(6) Uani 1 1 d . . .
H10G H -0.2318 0.1204 0.3504 0.052 Uiso 1 1 calc R . .
H10H H -0.2328 0.1103 0.2881 0.052 Uiso 1 1 calc R . .
C105 C -0.2051(2) -0.1083(3) 0.32719(12) 0.0473(6) Uani 1 1 d . . .
H10I H -0.2833 -0.0915 0.3016 0.057 Uiso 1 1 calc R . .
H10J H -0.2375 -0.1163 0.3622 0.057 Uiso 1 1 calc R . .
C106 C -0.1374(3) -0.2257(3) 0.31311(11) 0.0456(6) Uani 1 1 d . . .
H10K H -0.2030 -0.2942 0.3127 0.055 Uiso 1 1 calc R . .
H10L H -0.1094 -0.2175 0.2774 0.055 Uiso 1 1 calc R . .
C107 C 0.3631(4) 0.1799(4) 0.47043(12) 0.0620(9) Uani 1 1 d . . .
H10M H 0.3934 0.2599 0.4860 0.074 Uiso 1 1 calc R . .
H10N H 0.4440 0.1319 0.4640 0.074 Uiso 1 1 calc R . .
C108 C 0.2869(4) 0.1106(4) 0.50911(11) 0.0622(9) Uani 1 1 d . . .
H10O H 0.3426 0.1037 0.5430 0.075 Uiso 1 1 calc R . .
H10P H 0.2037 0.1557 0.5149 0.075 Uiso 1 1 calc R . .
C109 C 0.1917(3) -0.0811(4) 0.52583(10) 0.0559(8) Uani 1 1 d . . .
H10Q H 0.1049 -0.0431 0.5324 0.067 Uiso 1 1 calc R . .
H10R H 0.2496 -0.0842 0.5593 0.067 Uiso 1 1 calc R . .
C110 C 0.1688(3) -0.2088(3) 0.50468(11) 0.0549(8) Uani 1 1 d . . .
H11A H 0.2542 -0.2432 0.4946 0.066 Uiso 1 1 calc R . .
H11B H 0.1366 -0.2628 0.5319 0.066 Uiso 1 1 calc R . .
C111 C 0.0435(3) -0.3266(3) 0.44093(11) 0.0513(7) Uani 1 1 d . . .
H11C H 0.0119 -0.3787 0.4689 0.062 Uiso 1 1 calc R . .
H11D H 0.1262 -0.3642 0.4298 0.062 Uiso 1 1 calc R . .
C112 C -0.0627(3) -0.3208(3) 0.39540(11) 0.0482(6) Uani 1 1 d . . .
H11E H -0.0903 -0.4060 0.3854 0.058 Uiso 1 1 calc R . .
H11F H -0.1422 -0.2776 0.4065 0.058 Uiso 1 1 calc R . .
C113 C 0.3751(3) 0.2392(3) 0.38091(12) 0.0502(7) Uani 1 1 d . . .
H11G H 0.4421 0.2986 0.3970 0.060 Uiso 1 1 calc R . .
H11H H 0.3226 0.2816 0.3516 0.060 Uiso 1 1 calc R . .
C114 C 0.4475(3) 0.1315(3) 0.35988(11) 0.0451(6) Uani 1 1 d . . .
H11I H 0.5136 0.1613 0.3365 0.054 Uiso 1 1 calc R . .
H11J H 0.4965 0.0854 0.3890 0.054 Uiso 1 1 calc R . .
C115 C 0.4173(2) -0.0456(2) 0.30722(10) 0.0371(5) Uani 1 1 d . . .
H11K H 0.4673 -0.0979 0.3340 0.045 Uiso 1 1 calc R . .
H11L H 0.4821 -0.0115 0.2843 0.045 Uiso 1 1 calc R . .
C116 C 0.3147(3) -0.1213(2) 0.27577(9) 0.0363(5) Uani 1 1 d . . .
H11M H 0.2592 -0.0679 0.2510 0.044 Uiso 1 1 calc R . .
H11N H 0.3594 -0.1839 0.2554 0.044 Uiso 1 1 calc R . .
C117 C 0.1461(3) -0.2688(2) 0.28324(9) 0.0386(5) Uani 1 1 d . . .
H11O H 0.1995 -0.3278 0.2643 0.046 Uiso 1 1 calc R . .
H11P H 0.0815 -0.2269 0.2575 0.046 Uiso 1 1 calc R . .
C118 C 0.0716(3) -0.3368(2) 0.32291(10) 0.0411(5) Uani 1 1 d . . .
H11Q H 0.0190 -0.4046 0.3051 0.049 Uiso 1 1 calc R . .
H11R H 0.1378 -0.3743 0.3494 0.049 Uiso 1 1 calc R . .

loop_
_atom_site_aniso_label
_atom_site_aniso_U_11
_atom_site_aniso_U_22
_atom_site_aniso_U_33
_atom_site_aniso_U_23
_atom_site_aniso_U_13
_atom_site_aniso_U_12
As1 0.0661(5) 0.0556(3) 0.0450(3) 0.0185(2) 0.0055(3) 0.0070(4)
As2 0.0436(4) 0.0361(3) 0.03762(15) -0.0031(2) -0.0046(2) -0.00943(19)
As3 0.03863(18) 0.03212(18) 0.0490(2) -0.00417(14) 0.00246(15) 0.00032(13)
C1 0.0344(16) 0.0584(18) 0.0592(19) -0.0386(16) -0.0111(13) 0.0116(14)
C2 0.0608(11) 0.0445(8) 0.0181(15) 0.0011(12) -0.0035(12) 0.0111(7)
As1A 0.0608(11) 0.0445(8) 0.0181(15) 0.0011(12) -0.0035(12) 0.0111(7)
As2A 0.0661(5) 0.0556(3) 0.0450(3) 0.0185(2) 0.0055(3) 0.0070(4)
As3A 0.0436(4) 0.0361(3) 0.03762(15) -0.0031(2) -0.0046(2) -0.00943(19)
C1A 0.03863(18) 0.03212(18) 0.0490(2) -0.00417(14) 0.00246(15) 0.00032(13)
C2A 0.0344(16) 0.0584(18) 0.0592(19) -0.0386(16) -0.0111(13) 0.0116(14)
K101 0.0274(2) 0.0251(2) 0.02489(19) -0.00082(15) 0.00279(15) -0.00124(16)
N101 0.0487(12) 0.0412(12) 0.0415(11) -0.0121(9) 0.0079(9) -0.0176(10)
N102 0.0383(10) 0.0282(9) 0.0393(10) -0.0037(8) 0.0049(8) -0.0077(8)
O101 0.0530(10) 0.0286(8) 0.0398(8) 0.0052(7) 0.0094(7) 0.0041(7)
O102 0.0276(7) 0.0414(10) 0.0475(9) 0.0021(8) -0.0006(7) 0.0051(7)
O103 0.0521(10) 0.0638(13) 0.0259(8) -0.0031(8) 0.0023(7) -0.0080(9)
O104 0.0480(10) 0.0387(9) 0.0332(8) 0.0120(7) 0.0013(7) 0.0016(8)
O105 0.0257(7) 0.0310(8) 0.0393(8) 0.0013(6) 0.0050(6) -0.0009(6)
O106 0.0410(8) 0.0278(8) 0.0282(7) -0.0020(6) 0.0094(6) 0.0005(6)
C101 0.074(2) 0.0342(14) 0.0648(18) -0.0216(13) 0.0207(16) -0.0150(14)
C102 0.0711(19) 0.0229(12) 0.074(2) 0.0016(12) 0.0245(16) 0.0026(12)
C103 0.0621(16) 0.0418(14) 0.0354(12) 0.0128(10) 0.0122(11) 0.0196(12)
C104 0.0394(12) 0.0557(16) 0.0341(11) 0.0064(11) 0.0016(10) 0.0211(12)
C105 0.0256(11) 0.0618(18) 0.0534(15) -0.0035(13) -0.0018(10) -0.0039(11)
C106 0.0352(12) 0.0503(15) 0.0499(14) -0.0112(12) -0.0025(10) -0.0135(11)
C107 0.0645(19) 0.072(2) 0.0474(15) -0.0199(15) -0.0065(14) -0.0295(17)
C108 0.078(2) 0.077(2) 0.0305(12) -0.0171(14) -0.0034(13) -0.0162(18)
C109 0.0540(16) 0.090(2) 0.0227(11) 0.0089(13) -0.0022(10) -0.0052(16)
C110 0.0528(16) 0.070(2) 0.0408(13) 0.0274(14) -0.0021(12) 0.0036(14)
C111 0.0740(19) 0.0329(13) 0.0493(15) 0.0150(11) 0.0174(14) 0.0009(13)
C112 0.0592(16) 0.0339(13) 0.0540(15) -0.0004(11) 0.0179(13) -0.0165(12)
C113 0.0540(15) 0.0414(14) 0.0567(15) -0.0088(12) 0.0135(13) -0.0248(13)
C114 0.0328(12) 0.0516(16) 0.0508(14) -0.0016(12) 0.0034(10) -0.0141(11)
C115 0.0335(11) 0.0366(12) 0.0436(12) 0.0106(10) 0.0151(9) 0.0078(9)
C116 0.0478(13) 0.0319(11) 0.0317(10) 0.0041(9) 0.0158(10) 0.0077(10)
C117 0.0471(13) 0.0338(12) 0.0347(11) -0.0102(9) 0.0033(10) 0.0024(10)
C118 0.0521(14) 0.0245(11) 0.0470(13) -0.0091(10) 0.0068(11) -0.0039(10)

loop_
_atom_type_symbol
_atom_type_description
_atom_type_scat_dispersion_real
_atom_type_scat_dispersion_imag
_atom_type_scat_source
C C 0.0181 0.0091 'International Tables Vol C Tables 4.2.6.8 and 6.1.1.4'
H H 0.0000 0.0000 'International Tables Vol C Tables 4.2.6.8 and 6.1.1.4'
N N 0.0311 0.0180 'International Tables Vol C Tables 4.2.6.8 and 6.1.1.4'
O O 0.0492 0.0322 'International Tables Vol C Tables 4.2.6.8 and 6.1.1.4'
K K 0.3868 1.0657 'International Tables Vol C Tables 4.2.6.8 and 6.1.1.4'
As As -0.9300 1.0051 'International Tables Vol C Tables 4.2.6.8 and 6.1.1.4'

loop_
_geom_angle_atom_site_label_1
_geom_angle_atom_site_label_2
_geom_angle_atom_site_label_3
_geom_angle
C2 As1 As2 95.67(13)
As3 As2 As1 97.78(5)
C1 As3 As2 96.84(13)
C2 C1 As3 125.8(3)
C2 C1 H1 117.1
As3 C1 H1 117.1
C1 C2 As1 123.8(3)
C1 C2 H2 118.1
As1 C2 H2 118.1
C2A As1A As2A 97.5(4)
As3A As2A As1A 96.2(3)
C1A As3A As2A 94.7(4)
C2A C1A As3A 125.7(10)
C2A C1A H1A 117.1
As3A C1A H1A 117.1
C1A C2A As1A 125.6(10)
C1A C2A H2A 117.2
As1A C2A H2A 117.2
O106 K101 O102 91.67(5)
O106 K101 O105 61.23(5)
O102 K101 O105 114.47(5)
O106 K101 O103 124.19(6)
O102 K101 O103 139.92(6)
O105 K101 O103 99.67(5)
O106 K101 O104 101.14(5)
O102 K101 O104 99.22(5)
O105 K101 O104 141.32(5)
O103 K101 O104 60.05(6)
O106 K101 O101 129.84(5)
O102 K101 O101 59.88(6)
O105 K101 O101 92.10(5)
O103 K101 O101 100.30(6)
O104 K101 O101 122.24(5)
O106 K101 N101 121.18(6)
O102 K101 N101 119.07(7)
O105 K101 N101 60.52(5)
O103 K101 N101 60.28(6)
O104 K101 N101 119.16(6)
O101 K101 N101 59.79(6)
O106 K101 N102 60.51(5)
O102 K101 N102 59.40(6)
O105 K101 N102 120.99(5)
O103 K101 N102 119.89(6)
O104 K101 N102 60.63(5)
O101 K101 N102 118.50(6)
N101 K101 N102 178.05(6)
C101 N101 C107 110.0(2)
C101 N101 C113 110.0(2)
C107 N101 C113 109.2(2)
C101 N101 K101 109.18(16)
C107 N101 K101 109.25(18)
C113 N101 K101 109.14(15)
C118 N102 C112 110.3(2)
C118 N102 C106 109.9(2)
C112 N102 C106 109.5(2)
C118 N102 K101 107.12(14)
C112 N102 K101 109.08(15)
C106 N102 K101 110.97(15)
C102 O101 C103 111.4(2)
C102 O101 K101 118.67(17)
C103 O101 K101 106.37(14)
C104 O102 C105 112.5(2)
C104 O102 K101 119.35(15)
C105 O102 K101 120.13(15)
C109 O103 C108 110.9(2)
C109 O103 K101 115.14(16)
C108 O103 K101 118.05(17)
C110 O104 C111 110.6(2)
C110 O104 K101 112.53(16)
C111 O104 K101 115.36(14)
C114 O105 C115 111.50(19)
C114 O105 K101 116.84(14)
C115 O105 K101 112.53(13)
C117 O106 C116 111.18(18)
C117 O106 K101 120.32(13)
C116 O106 K101 115.04(13)
N101 C101 C102 113.7(2)
N101 C101 H10A 108.8
C102 C101 H10A 108.8
N101 C101 H10B 108.8
C102 C101 H10B 108.8
H10A C101 H10B 107.7
O101 C102 C101 110.2(2)
O101 C102 H10C 109.6
C101 C102 H10C 109.6
O101 C102 H10D 109.6
C101 C102 H10D 109.6
H10C C102 H10D 108.1
O101 C103 C104 109.5(2)
O101 C103 H10E 109.8
C104 C103 H10E 109.8
O101 C103 H10F 109.8
C104 C103 H10F 109.8
H10E C103 H10F 108.2
O102 C104 C103 109.1(2)
O102 C104 H10G 109.9
C103 C104 H10G 109.9
O102 C104 H10H 109.9
C103 C104 H10H 109.9
H10G C104 H10H 108.3
O102 C105 C106 108.8(2)
O102 C105 H10I 109.9
C106 C105 H10I 109.9
O102 C105 H10J 109.9
C106 C105 H10J 109.9
H10I C105 H10J 108.3
N102 C106 C105 113.5(2)
N102 C106 H10K 108.9
C105 C106 H10K 108.9
N102 C106 H10L 108.9
C105 C106 H10L 108.9
H10K C106 H10L 107.7
N101 C107 C108 113.7(3)
N101 C107 H10M 108.8
C108 C107 H10M 108.8
N101 C107 H10N 108.8
C108 C107 H10N 108.8
H10M C107 H10N 107.7
O103 C108 C107 109.0(2)
O103 C108 H10O 109.9
C107 C108 H10O 109.9
O103 C108 H10P 109.9
C107 C108 H10P 109.9
H10O C108 H10P 108.3
O103 C109 C110 108.9(2)
O103 C109 H10Q 109.9
C110 C109 H10Q 109.9
O103 C109 H10R 109.9
C110 C109 H10R 109.9
H10Q C109 H10R 108.3
O104 C110 C109 109.5(2)
O104 C110 H11A 109.8
C109 C110 H11A 109.8
O104 C110 H11B 109.8
C109 C110 H11B 109.8
H11A C110 H11B 108.2
O104 C111 C112 109.6(2)
O104 C111 H11C 109.7
C112 C111 H11C 109.7
O104 C111 H11D 109.7
C112 C111 H11D 109.7
H11C C111 H11D 108.2
N102 C112 C111 113.8(2)
N102 C112 H11E 108.8
C111 C112 H11E 108.8
N102 C112 H11F 108.8
C111 C112 H11F 108.8
H11E C112 H11F 107.7
N101 C113 C114 113.2(2)
N101 C113 H11G 108.9
C114 C113 H11G 108.9
N101 C113 H11H 108.9
C114 C113 H11H 108.9
H11G C113 H11H 107.8
O105 C114 C113 109.2(2)
O105 C114 H11I 109.8
C113 C114 H11I 109.8
O105 C114 H11J 109.8
C113 C114 H11J 109.8
H11I C114 H11J 108.3
O105 C115 C116 109.55(19)
O105 C115 H11K 109.8
C116 C115 H11K 109.8
O105 C115 H11L 109.8
C116 C115 H11L 109.8
H11K C115 H11L 108.2
O106 C116 C115 108.78(19)
O106 C116 H11M 109.9
C115 C116 H11M 109.9
O106 C116 H11N 109.9
C115 C116 H11N 109.9
H11M C116 H11N 108.3
O106 C117 C118 108.25(19)
O106 C117 H11O 110.0
C118 C117 H11O 110.0
O106 C117 H11P 110.0
C118 C117 H11P 110.0
H11O C117 H11P 108.4
N102 C118 C117 113.3(2)
N102 C118 H11Q 108.9
C117 C118 H11Q 108.9
N102 C118 H11R 108.9
C117 C118 H11R 108.9
H11Q C118 H11R 107.7

loop_
_geom_bond_atom_site_label_1
_geom_bond_atom_site_label_2
_geom_bond_distance
As1 C2 1.927(6)
As1 As2 2.3017(14)
As2 As3 2.2931(6)
As3 C1 1.863(4)
C1 C2 1.297(7)
C1 H1 0.9500
C2 H2 0.9500
As1A C2A 1.823(12)
As1A As2A 2.337(9)
As2A As3A 2.316(9)
As3A C1A 1.943(12)
C1A C2A 1.262(12)
C1A H1A 0.9500
C2A H2A 0.9500
K101 O106 2.7584(15)
K101 O102 2.7708(17)
K101 O105 2.8019(16)
K101 O103 2.8379(17)
K101 O104 2.8536(17)
K101 O101 2.8724(18)
K101 N101 3.010(2)
K101 N102 3.018(2)
N101 C101 1.461(4)
N101 C107 1.473(4)
N101 C113 1.478(3)
N102 C118 1.464(3)
N102 C112 1.473(3)
N102 C106 1.475(3)
O101 C102 1.421(3)
O101 C103 1.428(3)
O102 C104 1.417(3)
O102 C105 1.420(3)
O103 C109 1.417(4)
O103 C108 1.426(4)
O104 C110 1.425(3)
O104 C111 1.425(4)
O105 C114 1.420(3)
O105 C115 1.424(3)
O106 C117 1.421(3)
O106 C116 1.422(3)
C101 C102 1.502(5)
C101 H10A 0.9900
C101 H10B 0.9900
C102 H10C 0.9900
C102 H10D 0.9900
C103 C104 1.485(4)
C103 H10E 0.9900
C103 H10F 0.9900
C104 H10G 0.9900
C104 H10H 0.9900
C105 C106 1.502(4)
C105 H10I 0.9900
C105 H10J 0.9900
C106 H10K 0.9900
C106 H10L 0.9900
C107 C108 1.511(5)
C107 H10M 0.9900
C107 H10N 0.9900
C108 H10O 0.9900
C108 H10P 0.9900
C109 C110 1.496(5)
C109 H10Q 0.9900
C109 H10R 0.9900
C110 H11A 0.9900
C110 H11B 0.9900
C111 C112 1.504(4)
C111 H11C 0.9900
C111 H11D 0.9900
C112 H11E 0.9900
C112 H11F 0.9900
C113 C114 1.503(4)
C113 H11G 0.9900
C113 H11H 0.9900
C114 H11I 0.9900
C114 H11J 0.9900
C115 C116 1.490(4)
C115 H11K 0.9900
C115 H11L 0.9900
C116 H11M 0.9900
C116 H11N 0.9900
C117 C118 1.513(4)
C117 H11O 0.9900
C117 H11P 0.9900
C118 H11Q 0.9900
C118 H11R 0.9900
